data_2240608
loop_
_publ_author_name
'Sankar, T.'
'Naveen, S.'
'Lokanath, N. K.'
'Gunasekaran, K.'

_publ_section_title
;
 Crystal structure of ethyl
 4-(2,4-dichlorophenyl)-2-methyl-4<i>H</i>-benzo[4,5]thiazolo[3,2-<i>a</i>]pyrimidine-3-carboxylate
;
_journal_coeditor_code SU5114
_journal_issue 5
_journal_name_full 'Acta Crystallographica Section E'
_journal_page_first o306
_journal_page_last o307
_journal_paper_doi 10.1107/S2056989015007033
_journal_volume 71
_journal_year 2015
_chemical_formula_iupac 'C20 H16 Cl2 N2 O2 S'
_chemical_formula_moiety 'C20 H16 Cl2 N2 O2 S'
_chemical_formula_sum 'C20 H16 Cl2 N2 O2 S'
_chemical_formula_weight 419.31
_chemical_name_systematic
'Ethyl 4-(2,4-dichlorophenyl)-2-methyl-4<i>H</i>-benzo[4,5]thiazolo[3,2-<i>a</i>]pyrimidine-3-carboxylate'
_space_group_IT_number 15
_symmetry_cell_setting monoclinic
_symmetry_space_group_name_Hall '-C 2yc'
_symmetry_space_group_name_H-M 'C 1 2/c 1'
_atom_sites_solution_hydrogens geom
_atom_sites_solution_primary direct
_atom_sites_solution_secondary difmap
_audit_creation_method SHELXL-97
_cell_angle_alpha 90.00
_cell_angle_beta 102.415(14)
_cell_angle_gamma 90.00
_cell_formula_units_Z 8
_cell_length_a 38.654(8)
_cell_length_b 11.787(3)
_cell_length_c 8.774(2)
_cell_measurement_reflns_used 3114
_cell_measurement_temperature 296(2)
_cell_measurement_theta_max 64.13
_cell_measurement_theta_min 5.14
_cell_volume 3904.1(16)
_computing_cell_refinement
;
<i>SAINT</i> (Bruker, 2008)
;
_computing_data_collection
;
<i>APEX2</i> (Bruker, 2008)
;
_computing_data_reduction
;
<i>SAINT</i> (Bruker, 2008)
;
_computing_molecular_graphics
;
<i>ORTEP-3 for Windows </i> (Farrugia, 2012) and
Mercury (Macrae <i>et al.</i>,  2008)
;
_computing_publication_material
;
<i>SHELXL97</i> (Sheldrick, 2008) and <i>PLATON</i> (Spek, 2009)
;
_computing_structure_refinement
;
<i>SHELXL97</i> (Sheldrick, 2008)
;
_computing_structure_solution
;
<i>SHELXS97</i> (Sheldrick, 2008)
;
_diffrn_ambient_temperature 296(2)
_diffrn_measured_fraction_theta_full 0.955
_diffrn_measured_fraction_theta_max 0.955
_diffrn_measurement_device_type 'Bruker SMART APEXII CCD'
_diffrn_measurement_method '\w and \f scans'
_diffrn_radiation_monochromator graphite
_diffrn_radiation_source 'fine-focus sealed tube'
_diffrn_radiation_type CuK\a
_diffrn_radiation_wavelength 1.54178
_diffrn_reflns_av_R_equivalents 0.0415
_diffrn_reflns_av_sigmaI/netI 0.0443
_diffrn_reflns_limit_h_max 44
_diffrn_reflns_limit_h_min -43
_diffrn_reflns_limit_k_max 12
_diffrn_reflns_limit_k_min -12
_diffrn_reflns_limit_l_max 9
_diffrn_reflns_limit_l_min -10
_diffrn_reflns_number 10089
_diffrn_reflns_theta_full 64.13
_diffrn_reflns_theta_max 64.13
_diffrn_reflns_theta_min 5.14
_exptl_absorpt_coefficient_mu 4.142
_exptl_absorpt_correction_T_max 0.4241
_exptl_absorpt_correction_T_min 0.3696
_exptl_absorpt_correction_type multi-scan
_exptl_absorpt_process_details
;
(<i>SADABS</i>; Bruker, 2008)
;
_exptl_crystal_colour yellow
_exptl_crystal_density_diffrn 1.427
_exptl_crystal_density_method 'not measured'
_exptl_crystal_description block
_exptl_crystal_F_000 1728
_exptl_crystal_size_max 0.30
_exptl_crystal_size_mid 0.27
_exptl_crystal_size_min 0.25
_refine_diff_density_max 0.363
_refine_diff_density_min -0.306
_refine_ls_extinction_method none
_refine_ls_goodness_of_fit_ref 1.041
_refine_ls_hydrogen_treatment constr
_refine_ls_matrix_type full
_refine_ls_number_parameters 246
_refine_ls_number_reflns 3114
_refine_ls_number_restraints 0
_refine_ls_restrained_S_all 1.041
_refine_ls_R_factor_all 0.0575
_refine_ls_R_factor_gt 0.0465
_refine_ls_shift/su_max 0.000
_refine_ls_shift/su_mean 0.000
_refine_ls_structure_factor_coef Fsqd
_refine_ls_weighting_details 'calc w=1/[\s^2^(Fo^2^)+(0.0772P)^2^+2.6744P] where P=(Fo^2^+2Fc^2^)/3'
_refine_ls_weighting_scheme calc
_refine_ls_wR_factor_gt 0.1298
_refine_ls_wR_factor_ref 0.1392
_reflns_number_gt 2519
_reflns_number_total 3114
_reflns_threshold_expression I>2sigma(I)
_cod_data_source_file su5114sup1.cif
_cod_data_source_block I
_cod_original_cell_volume 3904.1(15)
_cod_original_sg_symbol_H-M 'C 2/c'
_cod_database_code 2240608
_cod_database_fobs_code 2240608

loop_
_symmetry_equiv_pos_as_xyz
'x, y, z'
'-x, y, -z+1/2'
'x+1/2, y+1/2, z'
'-x+1/2, y+1/2, -z+1/2'
'-x, -y, -z'
'x, -y, z-1/2'
'-x+1/2, -y+1/2, -z'
'x+1/2, -y+1/2, z-1/2'

loop_
_atom_site_type_symbol
_atom_site_label
_atom_site_fract_x
_atom_site_fract_y
_atom_site_fract_z
_atom_site_U_iso_or_equiv
_atom_site_adp_type
_atom_site_calc_flag
_atom_site_refinement_flags
_atom_site_occupancy
_atom_site_symmetry_multiplicity
N N1 0.29291(6) 0.8365(2) 0.6499(3) 0.0540(6) Uani d . 1 1
C C2 0.29669(6) 0.7278(2) 0.6518(3) 0.0450(6) Uani d . 1 1
S S3 0.267722(17) 0.63964(6) 0.72345(9) 0.0552(3) Uani d . 1 1
C C4 0.28999(6) 0.5193(2) 0.6806(3) 0.0446(6) Uani d . 1 1
C C5 0.28233(7) 0.4079(2) 0.7057(3) 0.0520(7) Uani d . 1 1
H H5 0.2631 0.3891 0.7488 0.062 Uiso calc R 1 1
C C6 0.30359(8) 0.3250(3) 0.6658(4) 0.0561(7) Uani d . 1 1
H H6 0.2990 0.2492 0.6832 0.067 Uiso calc R 1 1
C C7 0.33195(8) 0.3533(2) 0.5997(4) 0.0560(7) Uani d . 1 1
H H7 0.3460 0.2958 0.5730 0.067 Uiso calc R 1 1
C C8 0.33984(7) 0.4649(2) 0.5723(3) 0.0484(7) Uani d . 1 1
H H8 0.3589 0.4831 0.5276 0.058 Uiso calc R 1 1
C C9 0.31847(6) 0.5488(2) 0.6136(3) 0.0406(6) Uani d . 1 1
N N10 0.32157(5) 0.66662(18) 0.5982(2) 0.0417(5) Uani d . 1 1
C C11 0.35145(6) 0.7226(2) 0.5479(3) 0.0411(6) Uani d . 1 1
H H11 0.3537 0.6908 0.4474 0.049 Uiso calc R 1 1
C C12 0.34297(7) 0.8489(2) 0.5275(3) 0.0463(6) Uani d . 1 1
C C13 0.31608(7) 0.8979(2) 0.5811(3) 0.0513(7) Uani d . 1 1
C C14 0.30725(9) 1.0217(3) 0.5713(4) 0.0694(9) Uani d . 1 1
H H14A 0.3263 1.0638 0.6345 0.104 Uiso calc R 1 1
H H14B 0.2859 1.0344 0.6084 0.104 Uiso calc R 1 1
H H14C 0.3038 1.0464 0.4649 0.104 Uiso calc R 1 1
C C15 0.38581(6) 0.7024(2) 0.6676(3) 0.0409(6) Uani d . 1 1
C C16 0.38873(7) 0.7454(2) 0.8175(3) 0.0472(6) Uani d . 1 1
H H16 0.3695 0.7836 0.8417 0.057 Uiso calc R 1 1
C C17 0.41907(8) 0.7332(3) 0.9307(4) 0.0608(8) Uani d . 1 1
H H17 0.4205 0.7630 1.0300 0.073 Uiso calc R 1 1
C C18 0.44751(8) 0.6758(3) 0.8946(4) 0.0627(8) Uani d . 1 1
C C19 0.44582(7) 0.6332(3) 0.7486(4) 0.0612(8) Uani d . 1 1
H H19 0.4651 0.5953 0.7251 0.073 Uiso calc R 1 1
C C20 0.41531(7) 0.6470(2) 0.6369(3) 0.0491(7) Uani d . 1 1
Cl Cl21 0.41503(2) 0.59197(7) 0.45153(10) 0.0706(3) Uani d . 1 1
Cl Cl22 0.48585(3) 0.65809(11) 1.03772(14) 0.1075(4) Uani d . 1 1
C C23 0.36748(8) 0.9170(3) 0.4592(3) 0.0556(7) Uani d . 1 1
O O24 0.36870(7) 1.0189(2) 0.4524(3) 0.0880(8) Uani d . 1 1
O O25 0.39033(6) 0.8507(2) 0.4043(3) 0.0734(7) Uani d . 1 1
C C26 0.41805(13) 0.9061(4) 0.3433(5) 0.1021(15) Uani d . 1 1
H H26A 0.4088 0.9754 0.2903 0.122 Uiso calc R 1 1
H H26B 0.4253 0.8568 0.2674 0.122 Uiso calc R 1 1
C C27 0.44862(13) 0.9328(5) 0.4666(8) 0.134(2) Uani d . 1 1
H H27A 0.4416 0.9836 0.5400 0.201 Uiso calc R 1 1
H H27B 0.4665 0.9682 0.4221 0.201 Uiso calc R 1 1
H H27C 0.4579 0.8642 0.5190 0.201 Uiso calc R 1 1

loop_
_atom_site_aniso_label
_atom_site_aniso_U_11
_atom_site_aniso_U_22
_atom_site_aniso_U_33
_atom_site_aniso_U_12
_atom_site_aniso_U_13
_atom_site_aniso_U_23
N1 0.0535(13) 0.0408(15) 0.0701(16) 0.0048(10) 0.0185(12) -0.0012(11)
C2 0.0429(13) 0.0401(17) 0.0513(15) 0.0021(11) 0.0086(11) -0.0025(12)
S3 0.0456(4) 0.0476(5) 0.0771(5) 0.0017(3) 0.0239(3) 0.0002(3)
C4 0.0394(12) 0.0424(17) 0.0512(15) -0.0019(11) 0.0077(11) 0.0004(12)
C5 0.0495(15) 0.0455(18) 0.0619(17) -0.0077(13) 0.0142(13) 0.0038(13)
C6 0.0656(18) 0.0351(16) 0.0682(19) -0.0063(13) 0.0155(15) 0.0017(13)
C7 0.0608(17) 0.0400(18) 0.0682(19) 0.0019(13) 0.0163(15) -0.0035(14)
C8 0.0491(14) 0.0408(17) 0.0574(17) -0.0014(12) 0.0162(12) -0.0049(13)
C9 0.0420(13) 0.0351(15) 0.0429(14) -0.0045(11) 0.0050(11) -0.0022(11)
N10 0.0421(11) 0.0343(13) 0.0502(12) -0.0013(9) 0.0136(10) -0.0016(9)
C11 0.0462(13) 0.0366(15) 0.0432(14) -0.0043(11) 0.0154(11) -0.0037(11)
C12 0.0538(15) 0.0379(16) 0.0450(15) -0.0023(11) 0.0058(12) 0.0034(11)
C13 0.0560(16) 0.0381(16) 0.0563(17) 0.0024(12) 0.0044(13) 0.0004(12)
C14 0.075(2) 0.0404(19) 0.092(2) 0.0083(15) 0.0153(18) 0.0044(16)
C15 0.0456(13) 0.0315(14) 0.0479(14) -0.0041(11) 0.0152(11) -0.0003(11)
C16 0.0526(14) 0.0401(16) 0.0513(15) 0.0009(12) 0.0165(12) -0.0034(12)
C17 0.0724(19) 0.057(2) 0.0495(17) -0.0046(16) 0.0048(15) -0.0073(14)
C18 0.0493(16) 0.063(2) 0.070(2) -0.0035(15) 0.0002(14) 0.0069(16)
C19 0.0433(15) 0.057(2) 0.085(2) 0.0012(13) 0.0171(15) 0.0003(17)
C20 0.0490(14) 0.0414(16) 0.0623(17) -0.0040(12) 0.0241(13) -0.0068(13)
Cl21 0.0700(5) 0.0747(6) 0.0771(5) -0.0009(4) 0.0375(4) -0.0252(4)
Cl22 0.0677(6) 0.1307(10) 0.1058(8) 0.0037(6) -0.0221(5) 0.0064(7)
C23 0.0678(18) 0.048(2) 0.0501(17) -0.0049(14) 0.0103(14) 0.0078(13)
O24 0.0960(18) 0.0479(16) 0.127(2) -0.0077(12) 0.0385(16) 0.0245(14)
O25 0.0905(16) 0.0654(16) 0.0767(15) -0.0168(12) 0.0455(13) -0.0005(11)
C26 0.126(3) 0.104(3) 0.098(3) -0.039(3) 0.071(3) -0.006(2)
C27 0.088(3) 0.143(5) 0.182(6) -0.025(3) 0.050(4) -0.008(4)

loop_
_atom_type_symbol
_atom_type_description
_atom_type_scat_dispersion_real
_atom_type_scat_dispersion_imag
_atom_type_scat_source
C C 0.0181 0.0091 'International Tables Vol C Tables 4.2.6.8 and 6.1.1.4'
H H 0.0000 0.0000 'International Tables Vol C Tables 4.2.6.8 and 6.1.1.4'
N N 0.0311 0.0180 'International Tables Vol C Tables 4.2.6.8 and 6.1.1.4'
O O 0.0492 0.0322 'International Tables Vol C Tables 4.2.6.8 and 6.1.1.4'
S S 0.3331 0.5567 'International Tables Vol C Tables 4.2.6.8 and 6.1.1.4'
Cl Cl 0.3639 0.7018 'International Tables Vol C Tables 4.2.6.8 and 6.1.1.4'

loop_
_geom_angle_atom_site_label_1
_geom_angle_atom_site_label_2
_geom_angle_atom_site_label_3
_geom_angle
C2 N1 C13 116.2(2)
N1 C2 N10 127.4(2)
N1 C2 S3 121.2(2)
N10 C2 S3 111.4(2)
C4 S3 C2 91.26(12)
C5 C4 C9 121.3(2)
C5 C4 S3 127.6(2)
C9 C4 S3 111.0(2)
C6 C5 C4 118.6(3)
C6 C5 H5 120.7
C4 C5 H5 120.7
C5 C6 C7 120.5(3)
C5 C6 H6 119.8
C7 C6 H6 119.7
C8 C7 C6 121.6(3)
C8 C7 H7 119.2
C6 C7 H7 119.2
C7 C8 C9 117.9(3)
C7 C8 H8 121.1
C9 C8 H8 121.1
C8 C9 C4 120.0(2)
C8 C9 N10 127.8(2)
C4 C9 N10 112.2(2)
C2 N10 C9 114.1(2)
C2 N10 C11 121.4(2)
C9 N10 C11 124.0(2)
N10 C11 C15 110.2(2)
N10 C11 C12 108.0(2)
C15 C11 C12 111.5(2)
N10 C11 H11 109.0
C15 C11 H11 109.0
C12 C11 H11 109.0
C13 C12 C23 121.3(3)
C13 C12 C11 122.4(2)
C23 C12 C11 116.1(2)
C12 C13 N1 122.9(3)
C12 C13 C14 125.2(3)
N1 C13 C14 111.9(3)
C13 C14 H14A 109.5
C13 C14 H14B 109.5
H14A C14 H14B 109.5
C13 C14 H14C 109.5
H14A C14 H14C 109.5
H14B C14 H14C 109.5
C20 C15 C16 116.8(2)
C20 C15 C11 124.7(2)
C16 C15 C11 118.4(2)
C17 C16 C15 121.9(3)
C17 C16 H16 119.0
C15 C16 H16 119.0
C16 C17 C18 118.9(3)
C16 C17 H17 120.6
C18 C17 H17 120.6
C19 C18 C17 121.0(3)
C19 C18 Cl22 119.7(3)
C17 C18 Cl22 119.3(3)
C18 C19 C20 119.2(3)
C18 C19 H19 120.4
C20 C19 H19 120.4
C19 C20 C15 122.2(3)
C19 C20 Cl21 117.0(2)
C15 C20 Cl21 120.9(2)
O24 C23 O25 121.8(3)
O24 C23 C12 127.0(3)
O25 C23 C12 111.2(3)
C23 O25 C26 117.7(3)
O25 C26 C27 111.6(4)
O25 C26 H26A 109.3
C27 C26 H26A 109.3
O25 C26 H26B 109.3
C27 C26 H26B 109.3
H26A C26 H26B 108.0
C26 C27 H27A 109.5
C26 C27 H27B 109.5
H27A C27 H27B 109.5
C26 C27 H27C 109.5
H27A C27 H27C 109.5
H27B C27 H27C 109.5

loop_
_geom_bond_atom_site_label_1
_geom_bond_atom_site_label_2
_geom_bond_distance
N1 C2 1.290(4)
N1 C13 1.387(4)
C2 N10 1.364(3)
C2 S3 1.741(3)
S3 C4 1.741(3)
C4 C5 1.375(4)
C4 C9 1.399(3)
C5 C6 1.369(4)
C5 H5 0.9300
C6 C7 1.387(4)
C6 H6 0.9300
C7 C8 1.383(4)
C7 H7 0.9300
C8 C9 1.385(4)
C8 H8 0.9300
C9 N10 1.403(3)
N10 C11 1.478(3)
C11 C15 1.524(3)
C11 C12 1.527(4)
C11 H11 0.9800
C12 C13 1.358(4)
C12 C23 1.465(4)
C13 C14 1.497(4)
C14 H14A 0.9600
C14 H14B 0.9600
C14 H14C 0.9600
C15 C20 1.390(3)
C15 C16 1.392(4)
C16 C17 1.372(4)
C16 H16 0.9300
C17 C18 1.384(4)
C17 H17 0.9300
C18 C19 1.365(5)
C18 Cl22 1.737(3)
C19 C20 1.371(4)
C19 H19 0.9300
C20 Cl21 1.748(3)
C23 O24 1.204(4)
C23 O25 1.343(4)
O25 C26 1.452(4)
C26 C27 1.455(7)
C26 H26A 0.9700
C26 H26B 0.9700
C27 H27A 0.9600
C27 H27B 0.9600
C27 H27C 0.9600

loop_
_geom_hbond_atom_site_label_D
_geom_hbond_atom_site_label_H
_geom_hbond_atom_site_label_A
_geom_hbond_site_symmetry_A
_geom_hbond_distance_DH
_geom_hbond_distance_HA
_geom_hbond_distance_DA
_geom_hbond_angle_DHA
C5 H5 N1 4_546 0.93 2.59 3.515(4) 176
C16 H16 O24 6_576 0.93 2.53 3.180(4) 128
